data_9000627
loop_
_publ_author_name
'Baur, W. H.'

_publ_section_title
;
 Crystal structure refinement of lawsonite
;
_journal_name_full 'American Mineralogist'
_journal_page_first 311
_journal_page_last 315
_journal_volume 63
_journal_year 1978
_chemical_compound_source 'Tiburon Peninsula, Marin County, California, USA'
_chemical_formula_sum 'Al2 Ca H8 O10 Si2'
_chemical_name_mineral Lawsonite
_space_group_IT_number 63
_symmetry_space_group_name_Hall '-C 2c 2c'
_symmetry_space_group_name_H-M 'C c m m'
_cell_angle_alpha 90
_cell_angle_beta 90
_cell_angle_gamma 90
_cell_formula_units_Z 4
_cell_length_a 8.795
_cell_length_b 5.847
_cell_length_c 13.142
_cell_volume 675.819
_database_code_amcsd 0000639
_exptl_crystal_density_diffrn 3.128
_cod_original_formula_sum 'Ca Al2 Si2 O10 H8'
_cod_database_code 9000627

loop_
_space_group_symop_operation_xyz
x,y,z
1/2+x,1/2+y,z
-x,y,1/2+z
1/2-x,1/2+y,1/2+z
x,-y,1/2-z
1/2+x,1/2-y,1/2-z
x,-y,z
1/2+x,1/2-y,z
-x,y,-z
1/2-x,1/2+y,-z
x,y,1/2-z
1/2+x,1/2+y,1/2-z
-x,-y,1/2+z
1/2-x,1/2-y,1/2+z
-x,-y,-z
1/2-x,1/2-y,-z

loop_
_atom_site_aniso_label
_atom_site_aniso_U_11
_atom_site_aniso_U_22
_atom_site_aniso_U_33
_atom_site_aniso_U_12
_atom_site_aniso_U_13
_atom_site_aniso_U_23
Ca 0.01176 0.00918 0.01164 0.00000 0.00000 0.00000
Al 0.00588 0.00535 0.00927 -0.00031 -0.00041 0.00012
Si 0.00549 0.00594 0.00866 0.00000 0.00012 0.00000
O1 0.00901 0.01403 0.00787 0.00000 0.00000 0.00000
O2 0.00940 0.00814 0.01225 -0.00208 -0.00176 0.00156
O3 0.00666 0.00727 0.01137 0.00000 0.00176 0.00000
O-h4 0.00745 0.00831 0.01575 0.00000 0.00234 0.00000
OW5 0.01567 0.03914 0.01225 0.00000 0.00000 0.00000

loop_
_atom_site_label
_atom_site_fract_x
_atom_site_fract_y
_atom_site_fract_z
_atom_site_U_iso_or_equiv
_atom_site_type_symbol
_atom_site_attached_hydrogens
Ca 0.33305 0.00000 0.25000 ? Ca 0
Al 0.25000 0.25000 0.00000 ? Al 0
Si 0.98040 0.00000 0.13298 ? Si 0
O1 0.04950 0.00000 0.25000 ? O 0
O2 0.37880 0.27260 0.11690 ? O 0
O3 0.13780 0.00000 0.06505 ? O 0
O-h4 0.63910 0.00000 0.04790 ? O 0
OW5 0.60970 0.00000 0.25000 ? O 0
H(w) 0.63900 0.00000 0.19400 0.03293 H 0
H(oh) 0.58700 0.00000 0.05600 0.08866 H 0
H(w)geom 0.67310 0.00000 0.19050 ? H 0
H(oh)el 0.53290 0.00000 0.07040 ? H 0

loop_
_cod_changelog_entry_id
_cod_changelog_entry_author
_cod_changelog_entry_date
_cod_changelog_entry_text
1
;cod-tools version 3.8.0
Id: cif_guess_AMCSD_atom_types 9574 2023-05-10 09:00:05Z saulius
;
2023-05-10T18:46:33+03:00
;Derived atom types and hydrogen counts
from atom names that follow the AMCSD naming convention
(Wat == water, O-H == hydroxyl).
;
2
;cod-tools version 3.10.1
Id: cif_fix_AMCSD_aniso_labels 10200 2024-08-01 14:09:44Z saulius
;
2024-08-02T12:19:46+03:00
;Changed the following '_atom_site_aniso_label' values:
'Oh4' -> 'O-h4'
;

loop_
_cod_related_entry_id
_cod_related_entry_database
_cod_related_entry_code
1 AMCSD 0000639
